data_4066634
loop_
_publ_author_name
'Chen, Dafa'
'Zhang, Xi'
'Xu, Shansheng'
'Song, Haibin'
'Wang, Baiquan'

_publ_section_title
;
 Pyridyl-Substituted Indenyl Ruthenium Complexes: Synthesis, Structures,
 and Reactivities
;
_journal_issue 15
_journal_name_full Organometallics
_journal_page_first 3418
_journal_paper_doi 10.1021/om100556y
_journal_volume 29
_journal_year 2010
_chemical_formula_sum 'C24 H16 N O2 Ru'
_chemical_formula_weight 451.45
_chemical_name_systematic
; 
 ? 
;
_space_group_IT_number 15
_symmetry_cell_setting monoclinic
_symmetry_space_group_name_Hall '-C 2yc'
_symmetry_space_group_name_H-M 'C 1 2/c 1'
_atom_sites_solution_hydrogens geom
_atom_sites_solution_primary direct
_atom_sites_solution_secondary difmap
_audit_creation_method SHELXL-97
_cell_angle_alpha 90.00
_cell_angle_beta 112.454(3)
_cell_angle_gamma 90.00
_cell_formula_units_Z 8
_cell_length_a 16.451(3)
_cell_length_b 14.350(2)
_cell_length_c 17.250(3)
_cell_measurement_reflns_used 3111
_cell_measurement_temperature 294(2)
_cell_measurement_theta_max 24.71
_cell_measurement_theta_min 2.60
_cell_volume 3763.5(11)
_computing_cell_refinement 'Bruker SMART'
_computing_data_collection 'Bruker SMART'
_computing_data_reduction 'Bruker SAINT'
_computing_molecular_graphics 'Bruker SHELXTL'
_computing_publication_material 'Bruker SHELXTL'
_computing_structure_refinement 'SHELXL-97 (Sheldrick, 1997)'
_computing_structure_solution 'SHELXS-97 (Sheldrick, 1990)'
_diffrn_ambient_temperature 294(2)
_diffrn_measured_fraction_theta_full 0.997
_diffrn_measured_fraction_theta_max 0.997
_diffrn_measurement_device_type 'CCD area detector'
_diffrn_measurement_method 'phi and omega scans'
_diffrn_radiation_monochromator graphite
_diffrn_radiation_source 'fine-focus sealed tube'
_diffrn_radiation_type MoK\a
_diffrn_radiation_wavelength 0.71073
_diffrn_reflns_av_R_equivalents 0.0437
_diffrn_reflns_av_sigmaI/netI 0.0542
_diffrn_reflns_limit_h_max 20
_diffrn_reflns_limit_h_min -20
_diffrn_reflns_limit_k_max 17
_diffrn_reflns_limit_k_min -17
_diffrn_reflns_limit_l_max 21
_diffrn_reflns_limit_l_min -13
_diffrn_reflns_number 10713
_diffrn_reflns_theta_full 26.40
_diffrn_reflns_theta_max 26.40
_diffrn_reflns_theta_min 1.95
_exptl_absorpt_coefficient_mu 0.853
_exptl_absorpt_correction_T_max 1.00000
_exptl_absorpt_correction_T_min 0.798474
_exptl_absorpt_correction_type multi-scan
_exptl_absorpt_process_details SADABS
_exptl_crystal_density_diffrn 1.594
_exptl_crystal_density_meas ?
_exptl_crystal_density_method 'not measured'
_exptl_crystal_F_000 1816
_exptl_crystal_size_max 0.22
_exptl_crystal_size_mid 0.22
_exptl_crystal_size_min 0.10
_refine_diff_density_max 0.419
_refine_diff_density_min -0.382
_refine_diff_density_rms 0.077
_refine_ls_extinction_method none
_refine_ls_goodness_of_fit_ref 1.003
_refine_ls_hydrogen_treatment constr
_refine_ls_matrix_type full
_refine_ls_number_parameters 253
_refine_ls_number_reflns 3858
_refine_ls_number_restraints 0
_refine_ls_restrained_S_all 1.003
_refine_ls_R_factor_all 0.0581
_refine_ls_R_factor_gt 0.0328
_refine_ls_shift/su_max 0.001
_refine_ls_shift/su_mean 0.000
_refine_ls_structure_factor_coef Fsqd
_refine_ls_weighting_details 'calc w=1/[\s^2^(Fo^2^)+(0.0316P)^2^+1.0062P] where P=(Fo^2^+2Fc^2^)/3'
_refine_ls_weighting_scheme calc
_refine_ls_wR_factor_gt 0.0666
_refine_ls_wR_factor_ref 0.0751
_reflns_number_gt 2803
_reflns_number_total 3858
_reflns_threshold_expression >2sigma(I)
_cod_data_source_file om100556y_si_001.cif
_cod_data_source_block 070522a
_cod_depositor_comments
;
The following automatic conversions were performed:

'_symmetry_cell_setting' value 'Monoclinic' changed to 'monoclinic'
according to /home/saulius/struct/CIF-dictionaries/cif_core.dic
dictionary named 'cif_core.dic' version 2.4.1 from
2010-06-29.

'_exptl_absorpt_correction_type' value 'MULTI-SCAN'
changed to 'multi-scan' according to
/home/saulius/struct/CIF-dictionaries/cif_core.dic dictionary named
'cif_core.dic' version 2.4.1 from
2010-06-29.

'_refine_ls_hydrogen_treatment' value 'CONSTR' changed
to 'constr' according to
/home/saulius/struct/CIF-dictionaries/cif_core.dic dictionary named
'cif_core.dic' version 2.4.1 from 2010-06-29.

Automatic conversion script
Id: cif_fix_values 1715 2011-07-08 13:25:40Z adriana 

The following automatic conversions were performed:

'_exptl_crystal_density_meas' value 'NONE' was changed to '?' - the
value is perceived as not measured.

Automatic conversion script
Id: cif_fix_values 3008 2015-01-20 13:52:24Z robertas 
;
_cod_original_cell_volume 3763.5(10)
_cod_original_sg_symbol_H-M C2/c
_cod_database_code 4066634

loop_
_symmetry_equiv_pos_as_xyz
'x, y, z'
'-x, y, -z+1/2'
'x+1/2, y+1/2, z'
'-x+1/2, y+1/2, -z+1/2'
'-x, -y, -z'
'x, -y, z-1/2'
'-x+1/2, -y+1/2, -z'
'x+1/2, -y+1/2, z-1/2'

loop_
_atom_site_label
_atom_site_type_symbol
_atom_site_fract_x
_atom_site_fract_y
_atom_site_fract_z
_atom_site_U_iso_or_equiv
_atom_site_adp_type
_atom_site_occupancy
_atom_site_symmetry_multiplicity
_atom_site_calc_flag
_atom_site_refinement_flags
Ru1 Ru 0.562300(16) 0.429613(17) 0.830386(16) 0.02926(9) Uani 1 1 d .
O1 O 0.58264(17) 0.63690(18) 0.85469(17) 0.0598(7) Uani 1 1 d .
O2 O 0.37442(15) 0.45710(17) 0.81122(16) 0.0488(7) Uani 1 1 d .
N1 N 0.43230(19) 0.1917(2) 0.8409(2) 0.0488(8) Uani 1 1 d .
C1 C 0.5734(2) 0.5581(2) 0.8444(2) 0.0372(8) Uani 1 1 d .
C2 C 0.4277(2) 0.4469(2) 0.7825(2) 0.0344(8) Uani 1 1 d .
C3 C 0.6784(2) 0.3277(2) 0.8833(2) 0.0333(7) Uani 1 1 d .
C4 C 0.5982(2) 0.2760(2) 0.8541(2) 0.0364(8) Uani 1 1 d .
H4 H 0.5825 0.2272 0.8112 0.044 Uiso 1 1 calc R
C5 C 0.5493(2) 0.3000(2) 0.9041(2) 0.0365(8) Uani 1 1 d .
C6 C 0.5951(2) 0.3710(2) 0.9595(2) 0.0362(8) Uani 1 1 d .
H6 H 0.5780 0.3985 1.0031 0.043 Uiso 1 1 calc R
C7 C 0.6765(2) 0.3890(2) 0.9485(2) 0.0340(8) Uani 1 1 d .
C8 C 0.7470(2) 0.4486(2) 1.0065(2) 0.0389(8) Uani 1 1 d .
C9 C 0.7262(2) 0.5258(3) 1.0441(2) 0.0491(9) Uani 1 1 d .
H9 H 0.6675 0.5428 1.0288 0.059 Uiso 1 1 calc R
C10 C 0.7904(3) 0.5774(3) 1.1032(2) 0.0591(11) Uani 1 1 d .
H10 H 0.7752 0.6285 1.1279 0.071 Uiso 1 1 calc R
C11 C 0.8776(3) 0.5534(3) 1.1258(3) 0.0647(12) Uani 1 1 d .
H11 H 0.9215 0.5884 1.1654 0.078 Uiso 1 1 calc R
C12 C 0.8989(2) 0.4777(3) 1.0894(3) 0.0596(11) Uani 1 1 d .
H12 H 0.9577 0.4616 1.1045 0.072 Uiso 1 1 calc R
C13 C 0.8353(2) 0.4252(2) 1.0313(2) 0.0466(9) Uani 1 1 d .
H13 H 0.8513 0.3733 1.0081 0.056 Uiso 1 1 calc R
C14 C 0.7519(2) 0.3136(2) 0.8541(2) 0.0355(8) Uani 1 1 d .
C15 C 0.7982(2) 0.3872(2) 0.8395(2) 0.0423(9) Uani 1 1 d .
H15 H 0.7803 0.4479 0.8435 0.051 Uiso 1 1 calc R
C16 C 0.8699(2) 0.3724(3) 0.8193(3) 0.0549(11) Uani 1 1 d .
H16 H 0.9011 0.4228 0.8107 0.066 Uiso 1 1 calc R
C17 C 0.8959(2) 0.2829(3) 0.8116(2) 0.0564(11) Uani 1 1 d .
H17 H 0.9447 0.2726 0.7981 0.068 Uiso 1 1 calc R
C18 C 0.8495(3) 0.2094(3) 0.8238(2) 0.0556(10) Uani 1 1 d .
H18 H 0.8661 0.1489 0.8173 0.067 Uiso 1 1 calc R
C19 C 0.7782(2) 0.2241(2) 0.8459(2) 0.0437(9) Uani 1 1 d .
H19 H 0.7478 0.1736 0.8552 0.052 Uiso 1 1 calc R
C20 C 0.4681(2) 0.2534(2) 0.9022(2) 0.0388(8) Uani 1 1 d .
C21 C 0.4350(2) 0.2715(3) 0.9634(3) 0.0547(10) Uani 1 1 d .
H21 H 0.4618 0.3152 1.0052 0.066 Uiso 1 1 calc R
C22 C 0.3617(3) 0.2237(3) 0.9612(3) 0.0739(14) Uani 1 1 d .
H22 H 0.3378 0.2351 1.0012 0.089 Uiso 1 1 calc R
C23 C 0.3249(3) 0.1596(3) 0.9001(3) 0.0685(13) Uani 1 1 d .
H23 H 0.2760 0.1257 0.8982 0.082 Uiso 1 1 calc R
C24 C 0.3607(3) 0.1451(3) 0.8405(3) 0.0609(11) Uani 1 1 d .
H24 H 0.3344 0.1016 0.7984 0.073 Uiso 1 1 calc R

loop_
_atom_site_aniso_label
_atom_site_aniso_U_11
_atom_site_aniso_U_22
_atom_site_aniso_U_33
_atom_site_aniso_U_23
_atom_site_aniso_U_13
_atom_site_aniso_U_12
Ru1 0.02911(15) 0.02902(14) 0.03150(15) 0.00227(13) 0.01366(11) 0.00109(12)
O1 0.0681(19) 0.0352(15) 0.072(2) -0.0093(14) 0.0216(15) -0.0043(13)
O2 0.0363(14) 0.0698(17) 0.0491(16) -0.0040(13) 0.0259(13) 0.0043(12)
N1 0.0451(19) 0.0436(18) 0.064(2) 0.0107(16) 0.0285(17) -0.0023(15)
C1 0.036(2) 0.042(2) 0.032(2) -0.0009(16) 0.0110(16) 0.0028(16)
C2 0.0345(18) 0.0321(19) 0.036(2) -0.0003(15) 0.0136(16) 0.0006(14)
C3 0.0320(18) 0.0313(17) 0.0377(19) 0.0105(15) 0.0147(16) 0.0043(14)
C4 0.0370(19) 0.0306(18) 0.044(2) 0.0098(16) 0.0180(16) 0.0041(15)
C5 0.0348(19) 0.0373(19) 0.042(2) 0.0130(16) 0.0201(17) 0.0057(15)
C6 0.0353(19) 0.045(2) 0.0316(19) 0.0086(16) 0.0168(16) 0.0073(16)
C7 0.0304(18) 0.0366(17) 0.0357(19) 0.0135(16) 0.0133(16) 0.0063(15)
C8 0.039(2) 0.045(2) 0.0336(19) 0.0092(16) 0.0141(16) 0.0054(16)
C9 0.042(2) 0.063(2) 0.041(2) -0.003(2) 0.0141(18) 0.0082(19)
C10 0.060(3) 0.067(3) 0.044(2) -0.016(2) 0.013(2) 0.003(2)
C11 0.045(3) 0.078(3) 0.059(3) -0.013(2) 0.006(2) -0.008(2)
C12 0.030(2) 0.076(3) 0.062(3) -0.003(2) 0.006(2) 0.005(2)
C13 0.036(2) 0.048(2) 0.051(2) 0.005(2) 0.0111(18) 0.0092(18)
C14 0.0285(18) 0.042(2) 0.0358(19) 0.0036(16) 0.0120(15) 0.0073(15)
C15 0.041(2) 0.0360(18) 0.054(2) 0.0008(18) 0.0238(19) 0.0035(16)
C16 0.042(2) 0.065(3) 0.067(3) 0.004(2) 0.032(2) -0.008(2)
C17 0.042(2) 0.075(3) 0.063(3) 0.006(2) 0.032(2) 0.016(2)
C18 0.058(3) 0.053(2) 0.064(3) 0.005(2) 0.031(2) 0.020(2)
C19 0.045(2) 0.040(2) 0.049(2) 0.0063(18) 0.0207(18) 0.0026(17)
C20 0.037(2) 0.0346(19) 0.046(2) 0.0125(17) 0.0174(18) 0.0056(16)
C21 0.051(2) 0.062(3) 0.066(3) -0.002(2) 0.039(2) -0.008(2)
C22 0.070(3) 0.072(3) 0.103(4) 0.009(3) 0.060(3) -0.004(3)
C23 0.051(3) 0.065(3) 0.103(4) 0.021(3) 0.044(3) -0.007(2)
C24 0.053(3) 0.048(2) 0.079(3) 0.012(2) 0.022(2) -0.010(2)

loop_
_atom_type_symbol
_atom_type_description
_atom_type_scat_dispersion_real
_atom_type_scat_dispersion_imag
_atom_type_scat_source
C C 0.0033 0.0016 'International Tables Vol C Tables 4.2.6.8 and 6.1.1.4'
H H 0.0000 0.0000 'International Tables Vol C Tables 4.2.6.8 and 6.1.1.4'
N N 0.0061 0.0033 'International Tables Vol C Tables 4.2.6.8 and 6.1.1.4'
O O 0.0106 0.0060 'International Tables Vol C Tables 4.2.6.8 and 6.1.1.4'
Ru Ru -1.2594 0.8363 'International Tables Vol C Tables 4.2.6.8 and 6.1.1.4'

loop_
_geom_angle_atom_site_label_1
_geom_angle_atom_site_label_2
_geom_angle_atom_site_label_3
_geom_angle
_geom_angle_site_symmetry_1
_geom_angle_site_symmetry_3
C1 Ru1 C2 87.95(13) . 2_656
C1 Ru1 C2 88.25(13) . .
C2 Ru1 C2 93.96(12) 2_656 .
C1 Ru1 C6 105.52(13) . .
C2 Ru1 C6 156.94(12) 2_656 .
C2 Ru1 C6 104.88(12) . .
C1 Ru1 C7 97.57(13) . .
C2 Ru1 C7 123.56(12) 2_656 .
C2 Ru1 C7 142.08(12) . .
C6 Ru1 C7 37.46(10) . .
C1 Ru1 C4 158.46(14) . .
C2 Ru1 C4 100.36(12) 2_656 .
C2 Ru1 C4 110.71(12) . .
C6 Ru1 C4 60.79(12) . .
C7 Ru1 C4 61.26(12) . .
C1 Ru1 C3 123.64(13) . .
C2 Ru1 C3 95.70(12) 2_656 .
C2 Ru1 C3 146.88(11) . .
C6 Ru1 C3 61.28(11) . .
C7 Ru1 C3 36.78(11) . .
C4 Ru1 C3 36.30(11) . .
C1 Ru1 C5 138.77(13) . .
C2 Ru1 C5 133.23(12) 2_656 .
C2 Ru1 C5 90.38(12) . .
C6 Ru1 C5 35.85(11) . .
C7 Ru1 C5 60.99(11) . .
C4 Ru1 C5 36.28(10) . .
C3 Ru1 C5 60.40(11) . .
C1 Ru1 Ru1 97.46(10) . 2_656
C2 Ru1 Ru1 48.29(9) 2_656 2_656
C2 Ru1 Ru1 47.36(9) . 2_656
C6 Ru1 Ru1 143.62(8) . 2_656
C7 Ru1 Ru1 162.52(9) . 2_656
C4 Ru1 Ru1 102.91(9) . 2_656
C3 Ru1 Ru1 125.94(8) . 2_656
C5 Ru1 Ru1 111.45(9) . 2_656
C20 N1 C24 116.9(3) . .
O1 C1 Ru1 178.0(3) . .
O2 C2 Ru1 140.3(3) . 2_656
O2 C2 Ru1 135.2(3) . .
Ru1 C2 Ru1 84.35(12) 2_656 .
C4 C3 C7 107.6(3) . .
C4 C3 C14 124.7(3) . .
C7 C3 C14 127.6(3) . .
C4 C3 Ru1 71.03(17) . .
C7 C3 Ru1 70.03(17) . .
C14 C3 Ru1 127.6(2) . .
C3 C4 C5 108.6(3) . .
C3 C4 Ru1 72.67(18) . .
C5 C4 Ru1 73.05(18) . .
C3 C4 H4 125.5 . .
C5 C4 H4 125.5 . .
Ru1 C4 H4 125.5 . .
C6 C5 C4 107.9(3) . .
C6 C5 C20 125.9(3) . .
C4 C5 C20 126.1(3) . .
C6 C5 Ru1 69.61(18) . .
C4 C5 Ru1 70.67(17) . .
C20 C5 Ru1 128.5(2) . .
C5 C6 C7 108.9(3) . .
C5 C6 Ru1 74.54(19) . .
C7 C6 Ru1 71.72(18) . .
C5 C6 H6 125.4 . .
C7 C6 H6 125.4 . .
Ru1 C6 H6 125.4 . .
C3 C7 C6 106.9(3) . .
C3 C7 C8 129.6(3) . .
C6 C7 C8 122.8(3) . .
C3 C7 Ru1 73.19(18) . .
C6 C7 Ru1 70.82(18) . .
C8 C7 Ru1 128.9(2) . .
C13 C8 C9 117.6(3) . .
C13 C8 C7 121.8(3) . .
C9 C8 C7 120.4(3) . .
C10 C9 C8 121.3(4) . .
C10 C9 H9 119.4 . .
C8 C9 H9 119.4 . .
C9 C10 C11 119.9(4) . .
C9 C10 H10 120.1 . .
C11 C10 H10 120.1 . .
C12 C11 C10 119.4(4) . .
C12 C11 H11 120.3 . .
C10 C11 H11 120.3 . .
C11 C12 C13 121.1(4) . .
C11 C12 H12 119.4 . .
C13 C12 H12 119.4 . .
C12 C13 C8 120.7(4) . .
C12 C13 H13 119.6 . .
C8 C13 H13 119.6 . .
C19 C14 C15 118.5(3) . .
C19 C14 C3 119.2(3) . .
C15 C14 C3 122.2(3) . .
C16 C15 C14 121.1(3) . .
C16 C15 H15 119.4 . .
C14 C15 H15 119.4 . .
C15 C16 C17 119.9(3) . .
C15 C16 H16 120.0 . .
C17 C16 H16 120.0 . .
C18 C17 C16 119.6(3) . .
C18 C17 H17 120.2 . .
C16 C17 H17 120.2 . .
C17 C18 C19 120.5(3) . .
C17 C18 H18 119.7 . .
C19 C18 H18 119.7 . .
C14 C19 C18 120.3(3) . .
C14 C19 H19 119.9 . .
C18 C19 H19 119.9 . .
N1 C20 C21 123.1(3) . .
N1 C20 C5 116.0(3) . .
C21 C20 C5 120.8(3) . .
C22 C21 C20 118.8(4) . .
C22 C21 H21 120.6 . .
C20 C21 H21 120.6 . .
C23 C22 C21 119.1(4) . .
C23 C22 H22 120.4 . .
C21 C22 H22 120.4 . .
C22 C23 C24 119.3(4) . .
C22 C23 H23 120.3 . .
C24 C23 H23 120.3 . .
N1 C24 C23 122.7(4) . .
N1 C24 H24 118.6 . .
C23 C24 H24 118.6 . .

loop_
_geom_bond_atom_site_label_1
_geom_bond_atom_site_label_2
_geom_bond_distance
_geom_bond_site_symmetry_2
Ru1 C1 1.859(3) .
Ru1 C2 2.031(3) 2_656
Ru1 C2 2.061(3) .
Ru1 C6 2.246(3) .
Ru1 C7 2.258(3) .
Ru1 C4 2.278(3) .
Ru1 C3 2.300(3) .
Ru1 C5 2.309(3) .
Ru1 Ru1 2.7478(6) 2_656
O1 C1 1.146(4) .
O2 C2 1.169(3) .
N1 C20 1.332(4) .
N1 C24 1.352(4) .
C2 Ru1 2.031(3) 2_656
C3 C4 1.426(4) .
C3 C7 1.438(4) .
C3 C14 1.491(4) .
C4 C5 1.429(4) .
C4 H4 0.9800 .
C5 C6 1.403(4) .
C5 C20 1.483(4) .
C6 C7 1.446(4) .
C6 H6 0.9800 .
C7 C8 1.479(5) .
C8 C13 1.389(4) .
C8 C9 1.392(5) .
C9 C10 1.371(5) .
C9 H9 0.9300 .
C10 C11 1.379(5) .
C10 H10 0.9300 .
C11 C12 1.365(5) .
C11 H11 0.9300 .
C12 C13 1.366(5) .
C12 H12 0.9300 .
C13 H13 0.9300 .
C14 C19 1.379(4) .
C14 C15 1.381(4) .
C15 C16 1.369(4) .
C15 H15 0.9300 .
C16 C17 1.375(5) .
C16 H16 0.9300 .
C17 C18 1.365(5) .
C17 H17 0.9300 .
C18 C19 1.380(5) .
C18 H18 0.9300 .
C19 H19 0.9300 .
C20 C21 1.385(4) .
C21 C22 1.375(5) .
C21 H21 0.9300 .
C22 C23 1.355(6) .
C22 H22 0.9300 .
C23 C24 1.381(5) .
C23 H23 0.9300 .
C24 H24 0.9300 .

loop_
_geom_torsion_atom_site_label_1
_geom_torsion_atom_site_label_2
_geom_torsion_atom_site_label_3
_geom_torsion_atom_site_label_4
_geom_torsion
_geom_torsion_site_symmetry_1
_geom_torsion_site_symmetry_4
C2 Ru1 C1 O1 -104(9) 2_656 .
C2 Ru1 C1 O1 162(9) . .
C6 Ru1 C1 O1 57(9) . .
C7 Ru1 C1 O1 20(9) . .
C4 Ru1 C1 O1 10(9) . .
C3 Ru1 C1 O1 -8(9) . .
C5 Ru1 C1 O1 74(9) . .
Ru1 Ru1 C1 O1 -151(9) 2_656 .
C1 Ru1 C2 O2 -81.4(4) . .
C2 Ru1 C2 O2 -169.2(3) 2_656 .
C6 Ru1 C2 O2 24.2(4) . .
C7 Ru1 C2 O2 18.7(5) . .
C4 Ru1 C2 O2 88.2(4) . .
C3 Ru1 C2 O2 84.1(4) . .
C5 Ru1 C2 O2 57.4(4) . .
Ru1 Ru1 C2 O2 176.8(4) 2_656 .
C1 Ru1 C2 Ru1 101.81(12) . 2_656
C2 Ru1 C2 Ru1 13.98(16) 2_656 2_656
C6 Ru1 C2 Ru1 -152.60(11) . 2_656
C7 Ru1 C2 Ru1 -158.10(15) . 2_656
C4 Ru1 C2 Ru1 -88.66(12) . 2_656
C3 Ru1 C2 Ru1 -92.8(2) . 2_656
C5 Ru1 C2 Ru1 -119.41(11) . 2_656
C1 Ru1 C3 C4 168.92(19) . .
C2 Ru1 C3 C4 -99.74(19) 2_656 .
C2 Ru1 C3 C4 6.5(3) . .
C6 Ru1 C3 C4 78.8(2) . .
C7 Ru1 C3 C4 117.7(3) . .
C5 Ru1 C3 C4 37.55(18) . .
Ru1 Ru1 C3 C4 -58.63(19) 2_656 .
C1 Ru1 C3 C7 51.3(2) . .
C2 Ru1 C3 C7 142.58(18) 2_656 .
C2 Ru1 C3 C7 -111.1(3) . .
C6 Ru1 C3 C7 -38.86(17) . .
C4 Ru1 C3 C7 -117.7(3) . .
C5 Ru1 C3 C7 -80.12(19) . .
Ru1 Ru1 C3 C7 -176.30(14) 2_656 .
C1 Ru1 C3 C14 -71.4(3) . .
C2 Ru1 C3 C14 20.0(3) 2_656 .
C2 Ru1 C3 C14 126.2(3) . .
C6 Ru1 C3 C14 -161.5(3) . .
C7 Ru1 C3 C14 -122.6(4) . .
C4 Ru1 C3 C14 119.7(4) . .
C5 Ru1 C3 C14 157.3(3) . .
Ru1 Ru1 C3 C14 61.1(3) 2_656 .
C7 C3 C4 C5 -3.9(3) . .
C14 C3 C4 C5 172.2(3) . .
Ru1 C3 C4 C5 -64.7(2) . .
C7 C3 C4 Ru1 60.8(2) . .
C14 C3 C4 Ru1 -123.1(3) . .
C1 Ru1 C4 C3 -25.8(4) . .
C2 Ru1 C4 C3 85.5(2) 2_656 .
C2 Ru1 C4 C3 -176.20(18) . .
C6 Ru1 C4 C3 -80.3(2) . .
C7 Ru1 C4 C3 -37.21(17) . .
C5 Ru1 C4 C3 -116.4(3) . .
Ru1 Ru1 C4 C3 134.83(17) 2_656 .
C1 Ru1 C4 C5 90.6(4) . .
C2 Ru1 C4 C5 -158.1(2) 2_656 .
C2 Ru1 C4 C5 -59.8(2) . .
C6 Ru1 C4 C5 36.13(19) . .
C7 Ru1 C4 C5 79.2(2) . .
C3 Ru1 C4 C5 116.4(3) . .
Ru1 Ru1 C4 C5 -108.77(19) 2_656 .
C3 C4 C5 C6 4.5(4) . .
Ru1 C4 C5 C6 -59.9(2) . .
C3 C4 C5 C20 -171.5(3) . .
Ru1 C4 C5 C20 124.1(3) . .
C3 C4 C5 Ru1 64.5(2) . .
C1 Ru1 C5 C6 -27.6(3) . .
C2 Ru1 C5 C6 148.8(2) 2_656 .
C2 Ru1 C5 C6 -115.42(19) . .
C7 Ru1 C5 C6 38.52(18) . .
C4 Ru1 C5 C6 118.5(3) . .
C3 Ru1 C5 C6 80.9(2) . .
Ru1 Ru1 C5 C6 -158.93(15) 2_656 .
C1 Ru1 C5 C4 -146.2(2) . .
C2 Ru1 C5 C4 30.3(3) 2_656 .
C2 Ru1 C5 C4 126.1(2) . .
C6 Ru1 C5 C4 -118.5(3) . .
C7 Ru1 C5 C4 -80.0(2) . .
C3 Ru1 C5 C4 -37.57(19) . .
Ru1 Ru1 C5 C4 82.6(2) 2_656 .
C1 Ru1 C5 C20 92.6(3) . .
C2 Ru1 C5 C20 -90.9(3) 2_656 .
C2 Ru1 C5 C20 4.8(3) . .
C6 Ru1 C5 C20 120.3(4) . .
C7 Ru1 C5 C20 158.8(3) . .
C4 Ru1 C5 C20 -121.2(4) . .
C3 Ru1 C5 C20 -158.8(3) . .
Ru1 Ru1 C5 C20 -38.7(3) 2_656 .
C4 C5 C6 C7 -3.4(4) . .
C20 C5 C6 C7 172.6(3) . .
Ru1 C5 C6 C7 -64.0(2) . .
C4 C5 C6 Ru1 60.6(2) . .
C20 C5 C6 Ru1 -123.4(3) . .
C1 Ru1 C6 C5 161.50(18) . .
C2 Ru1 C6 C5 -74.6(4) 2_656 .
C2 Ru1 C6 C5 69.14(19) . .
C7 Ru1 C6 C5 -116.4(3) . .
C4 Ru1 C6 C5 -36.56(18) . .
C3 Ru1 C6 C5 -78.27(19) . .
Ru1 Ru1 C6 C5 34.3(2) 2_656 .
C1 Ru1 C6 C7 -82.1(2) . .
C2 Ru1 C6 C7 41.8(4) 2_656 .
C2 Ru1 C6 C7 -174.44(19) . .
C4 Ru1 C6 C7 79.9(2) . .
C3 Ru1 C6 C7 38.15(18) . .
C5 Ru1 C6 C7 116.4(3) . .
Ru1 Ru1 C6 C7 150.76(15) 2_656 .
C4 C3 C7 C6 1.8(3) . .
C14 C3 C7 C6 -174.2(3) . .
Ru1 C3 C7 C6 63.2(2) . .
C4 C3 C7 C8 171.5(3) . .
C14 C3 C7 C8 -4.4(5) . .
Ru1 C3 C7 C8 -127.0(3) . .
C4 C3 C7 Ru1 -61.5(2) . .
C14 C3 C7 Ru1 122.6(3) . .
C5 C6 C7 C3 1.0(4) . .
Ru1 C6 C7 C3 -64.8(2) . .
C5 C6 C7 C8 -169.6(3) . .
Ru1 C6 C7 C8 124.6(3) . .
C5 C6 C7 Ru1 65.8(2) . .
C1 Ru1 C7 C3 -139.08(18) . .
C2 Ru1 C7 C3 -46.5(2) 2_656 .
C2 Ru1 C7 C3 124.0(2) . .
C6 Ru1 C7 C3 115.2(3) . .
C4 Ru1 C7 C3 36.72(16) . .
C5 Ru1 C7 C3 78.38(19) . .
Ru1 Ru1 C7 C3 10.0(4) 2_656 .
C1 Ru1 C7 C6 105.7(2) . .
C2 Ru1 C7 C6 -161.74(18) 2_656 .
C2 Ru1 C7 C6 8.8(3) . .
C4 Ru1 C7 C6 -78.5(2) . .
C3 Ru1 C7 C6 -115.2(3) . .
C5 Ru1 C7 C6 -36.85(18) . .
Ru1 Ru1 C7 C6 -105.2(3) 2_656 .
C1 Ru1 C7 C8 -11.4(3) . .
C2 Ru1 C7 C8 81.2(3) 2_656 .
C2 Ru1 C7 C8 -108.3(3) . .
C6 Ru1 C7 C8 -117.1(4) . .
C4 Ru1 C7 C8 164.4(3) . .
C3 Ru1 C7 C8 127.7(3) . .
C5 Ru1 C7 C8 -153.9(3) . .
Ru1 Ru1 C7 C8 137.7(3) 2_656 .
C3 C7 C8 C13 -28.9(5) . .
C6 C7 C8 C13 139.4(3) . .
Ru1 C7 C8 C13 -129.6(3) . .
C3 C7 C8 C9 157.1(3) . .
C6 C7 C8 C9 -34.6(5) . .
Ru1 C7 C8 C9 56.4(4) . .
C13 C8 C9 C10 0.4(5) . .
C7 C8 C9 C10 174.6(3) . .
C8 C9 C10 C11 0.5(6) . .
C9 C10 C11 C12 -0.6(6) . .
C10 C11 C12 C13 -0.2(7) . .
C11 C12 C13 C8 1.2(6) . .
C9 C8 C13 C12 -1.2(5) . .
C7 C8 C13 C12 -175.3(3) . .
C4 C3 C14 C19 -44.3(5) . .
C7 C3 C14 C19 131.0(4) . .
Ru1 C3 C14 C19 -136.2(3) . .
C4 C3 C14 C15 139.6(3) . .
C7 C3 C14 C15 -45.1(5) . .
Ru1 C3 C14 C15 47.6(5) . .
C19 C14 C15 C16 -1.6(6) . .
C3 C14 C15 C16 174.6(3) . .
C14 C15 C16 C17 1.3(6) . .
C15 C16 C17 C18 0.3(6) . .
C16 C17 C18 C19 -1.6(6) . .
C15 C14 C19 C18 0.3(6) . .
C3 C14 C19 C18 -176.0(3) . .
C17 C18 C19 C14 1.3(6) . .
C24 N1 C20 C21 -0.5(5) . .
C24 N1 C20 C5 176.8(3) . .
C6 C5 C20 N1 175.9(3) . .
C4 C5 C20 N1 -8.8(5) . .
Ru1 C5 C20 N1 84.4(4) . .
C6 C5 C20 C21 -6.7(5) . .
C4 C5 C20 C21 168.6(3) . .
Ru1 C5 C20 C21 -98.2(4) . .
N1 C20 C21 C22 0.1(6) . .
C5 C20 C21 C22 -177.1(3) . .
C20 C21 C22 C23 0.8(6) . .
C21 C22 C23 C24 -1.2(7) . .
C20 N1 C24 C23 0.0(5) . .
C22 C23 C24 N1 0.8(6) . .
